data_4105983
loop_
_publ_author_name
'Biao Zhou'
'Akiko Kobayashi'
'Heng-Bo Cui'
'La-Sheng Long'
'Hiroki Fujimori'
'Hayao Kobayashi'

_publ_section_title
;
 Anomalous Dielectric Behavior and Thermal Motion of Water Molecules
 Confined in Channels of Porous Coordination Polymer Crystals
;
_journal_name_full 'Journal of the American Chemical Society'
_journal_page_first 5736
_journal_page_last 5739
_journal_paper_doi 10.1021/ja200978u
_journal_volume 133
_journal_year 2011
_chemical_formula_moiety 'C24 H48 Cu3 La2 N6 O33 '
_chemical_formula_sum 'C24 H48 Cu3 La2 N6 O33'
_chemical_formula_weight 1417.11
_space_group_IT_number 165
_symmetry_cell_setting trigonal
_symmetry_Int_Tables_number 165
_symmetry_space_group_name_Hall '-P 3 2"c'
_symmetry_space_group_name_H-M 'P -3 c 1'
_cell_angle_alpha 90.0000
_cell_angle_beta 90.0000
_cell_angle_gamma 120.0000
_cell_formula_units_Z 2
_cell_length_a 13.4946(18)
_cell_length_b 13.4946(18)
_cell_length_c 14.912(2)
_cell_measurement_reflns_used 7278
_cell_measurement_temperature 273.1
_cell_measurement_theta_max 27.5
_cell_measurement_theta_min 3.0
_cell_volume 2351.7(5)
_computing_cell_refinement CrystalClear
_computing_data_collection CrystalClear
_computing_data_reduction CrystalStructure
_computing_publication_material 'CrystalStructure 3.8'
_computing_structure_refinement SHELXL
_computing_structure_solution SIR2002
_diffrn_ambient_pressure 100
_diffrn_ambient_temperature 273
_diffrn_detector_area_resol_mean 7.31
_diffrn_measured_fraction_theta_full 1.000
_diffrn_measured_fraction_theta_max 1.000
_diffrn_measurement_device_type 'Rigaku Mercury'
_diffrn_measurement_method \w
_diffrn_radiation_type 'Mo K\a'
_diffrn_radiation_wavelength 0.71070
_diffrn_reflns_av_R_equivalents 0.044
_diffrn_reflns_limit_h_max 17
_diffrn_reflns_limit_h_min -17
_diffrn_reflns_limit_k_max 17
_diffrn_reflns_limit_k_min -17
_diffrn_reflns_limit_l_max 19
_diffrn_reflns_limit_l_min -18
_diffrn_reflns_number 36183
_diffrn_reflns_theta_full 27.48
_diffrn_reflns_theta_max 27.48
_diffrn_reflns_theta_min 3
_exptl_absorpt_coefficient_mu 3.210
_exptl_absorpt_correction_T_max 0.526
_exptl_absorpt_correction_T_min 0.343
_exptl_absorpt_correction_type multi-scan
_exptl_absorpt_process_details 'Jacobson, R. (1998) Private communication'
_exptl_crystal_colour blue
_exptl_crystal_density_diffrn 2.001
_exptl_crystal_description block
_exptl_crystal_F_000 1398.00
_exptl_crystal_size_max 0.20
_exptl_crystal_size_mid 0.20
_exptl_crystal_size_min 0.20
_refine_diff_density_max 2.76
_refine_diff_density_min -0.88
_refine_ls_extinction_method none
_refine_ls_goodness_of_fit_ref 1.120
_refine_ls_hydrogen_treatment refall
_refine_ls_number_parameters 106
_refine_ls_number_reflns 1797
_refine_ls_R_factor_gt 0.0404
_refine_ls_shift/su_max 0.0000
_refine_ls_structure_factor_coef Fsqd
_refine_ls_weighting_details 'w = 1/[\s^2^(Fo^2^)+(0.0836P)^2^+4.7943P] where P=(Fo^2^+2Fc^2^)/3'
_refine_ls_weighting_scheme calc
_refine_ls_wR_factor_ref 0.1331
_reflns_number_gt 1534
_reflns_number_total 1797
_reflns_threshold_expression F^2^>2.0\s(F^2^)
_cod_data_source_file ja200978u_si_002.cif
_cod_data_source_block '__20100807-Cu-La--000C-1'
_cod_original_cell_volume 2351.8(6)
_cod_original_formula_sum 'C24 H48 Cu3 La2 N6 O33 '
_cod_database_code 4105983

loop_
_symmetry_equiv_pos_site_id
_symmetry_equiv_pos_as_xyz
1 +X,+Y,+Z
2 -Y,+X-Y,+Z
3 -X+Y,-X,+Z
4 -X+Y,+Y,1/2+Z
5 +X,+X-Y,1/2+Z
6 -Y,-X,1/2+Z
7 -X,-Y,-Z
8 +Y,-X+Y,-Z
9 +X-Y,+X,-Z
10 +X-Y,-Y,1/2-Z
11 -X,-X+Y,1/2-Z
12 +Y,+X,1/2-Z

loop_
_atom_site_label
_atom_site_type_symbol
_atom_site_fract_x
_atom_site_fract_y
_atom_site_fract_z
_atom_site_U_iso_or_equiv
_atom_site_adp_type
_atom_site_occupancy
_atom_site_symmetry_multiplicity
_atom_site_calc_flag
_atom_site_refinement_flags
La(1) La 0.6667 0.3333 0.33088(2) 0.01560(18) Uani 1.00 3 d S
Cu(1) Cu 0.5000 0.5000 0.5000 0.0216(2) Uani 1.00 2 d S
O(1) O 0.6357(2) 0.4527(2) 0.4440(2) 0.0342(7) Uani 1.00 1 d .
O(2) O 0.8013(3) 0.5610(3) 0.3775(2) 0.0340(7) Uani 1.00 1 d .
O(3) O 0.4763(2) 0.4033(2) 0.60479(19) 0.0353(7) Uani 1.00 1 d .
O(4) O 0.5638(3) 0.3872(3) 0.7241(2) 0.0435(8) Uani 1.00 1 d .
O(5) O 0.2830(8) 0.0000 0.2500 0.155(5) Uani 1.00 2 d S
O(6) O 0.173(2) 0.1638(13) 0.3367(9) 0.451(19) Uani 1.00 1 d .
N(1) N 0.6505(3) 0.6104(2) 0.5578(2) 0.0259(7) Uani 1.00 1 d .
C(1) C 0.7271(3) 0.5470(3) 0.4341(2) 0.0257(8) Uani 1.00 1 d .
C(2) C 0.7437(3) 0.6478(3) 0.4913(2) 0.0297(8) Uani 1.00 1 d .
C(3) C 0.6659(4) 0.5536(4) 0.6368(2) 0.0353(10) Uani 1.00 1 d .
C(4) C 0.5607(3) 0.4391(3) 0.6571(3) 0.0258(9) Uani 1.00 1 d .
H(1) H 0.6472 0.6728 0.5767 0.031 Uiso 1.00 1 c R
H(2) H 0.8167 0.6805 0.5221 0.036 Uiso 1.00 1 c R
H(3) H 0.7447 0.7065 0.4531 0.036 Uiso 1.00 1 c R
H(4) H 0.6836 0.6032 0.6885 0.042 Uiso 1.00 1 c R
H(5) H 0.7304 0.5421 0.6264 0.042 Uiso 1.00 1 c R

loop_
_atom_site_aniso_label
_atom_site_aniso_U_11
_atom_site_aniso_U_22
_atom_site_aniso_U_33
_atom_site_aniso_U_12
_atom_site_aniso_U_13
_atom_site_aniso_U_23
La(1) 0.0175(2) 0.0175(2) 0.0119(2) 0.00873(11) 0.0000 0.0000
Cu(1) 0.0204(3) 0.0274(3) 0.0197(3) 0.0139(3) -0.0022(2) 0.0046(2)
O(1) 0.0275(15) 0.0280(16) 0.0442(17) 0.0116(14) 0.0052(13) -0.0079(13)
O(2) 0.0325(15) 0.0371(18) 0.0304(16) 0.0159(15) 0.0043(13) -0.0013(14)
O(3) 0.0317(16) 0.0407(17) 0.0314(14) 0.0165(14) -0.0060(12) 0.0082(13)
O(4) 0.049(2) 0.052(2) 0.0327(17) 0.0271(16) -0.0081(16) 0.0126(16)
O(5) 0.132(5) 0.253(15) 0.119(8) 0.126(7) -0.023(4) -0.047(9)
O(6) 0.63(3) 0.152(12) 0.180(13) -0.101(18) -0.153(19) 0.005(9)
N(1) 0.0302(17) 0.0246(16) 0.0267(15) 0.0166(14) -0.0034(13) -0.0022(13)
C(1) 0.026(2) 0.028(2) 0.0287(19) 0.0172(17) -0.0032(16) -0.0017(16)
C(2) 0.0258(19) 0.025(2) 0.036(2) 0.0105(16) -0.0008(16) -0.0041(16)
C(3) 0.042(2) 0.036(2) 0.027(2) 0.019(2) -0.0104(18) -0.0019(17)
C(4) 0.029(2) 0.031(2) 0.021(2) 0.018(2) -0.0012(14) 0.0034(15)

loop_
_atom_type_symbol
_atom_type_description
_atom_type_scat_dispersion_real
_atom_type_scat_dispersion_imag
_atom_type_scat_source
C C 0.003 0.002
;
International Tables for Crystallography
(1992, Vol. C, Tables 4.2.6.8 and 6.1.1.4)
;
H H 0.000 0.000
;
International Tables for Crystallography
(1992, Vol. C, Table 6.1.1.4)
;
Cu Cu 0.320 1.265
;
International Tables for Crystallography
(1992, Vol. C, Tables 4.2.6.8 and 6.1.1.4)
;
La La -0.287 2.452
;
International Tables for Crystallography
(1992, Vol. C, Tables 4.2.6.8 and 6.1.1.4)
;
N N 0.006 0.003
;
International Tables for Crystallography
(1992, Vol. C, Tables 4.2.6.8 and 6.1.1.4)
;
O O 0.011 0.006
;
International Tables for Crystallography
(1992, Vol. C, Tables 4.2.6.8 and 6.1.1.4)
;

loop_
_geom_angle_atom_site_label_1
_geom_angle_atom_site_label_2
_geom_angle_atom_site_label_3
_geom_angle
_geom_angle_publ_flag
_geom_angle_site_symmetry_1
_geom_angle_site_symmetry_3
O(1) La(1) O(1) 79.70(10) yes . 2_655
O(1) La(1) O(1) 79.70(12) yes . 3_665
O(1) La(1) O(2) 49.08(9) yes . .
O(1) La(1) O(2) 67.55(10) yes . 2_655
O(1) La(1) O(2) 121.99(11) yes . 3_665
O(1) La(1) O(4) 130.03(11) yes . 4_654
O(1) La(1) O(4) 141.91(13) yes . 5_554
O(1) La(1) O(4) 83.16(13) yes . 6_664
O(1) La(1) O(1) 79.72(9) yes 2_655 3_665
O(1) La(1) O(2) 121.97(9) yes 2_655 .
O(1) La(1) O(2) 49.08(12) yes 2_655 2_655
O(1) La(1) O(2) 67.57(11) yes 2_655 3_665
O(1) La(1) O(4) 141.97(15) yes 2_655 4_654
O(1) La(1) O(4) 83.19(10) yes 2_655 5_554
O(1) La(1) O(4) 130.02(12) yes 2_655 6_664
O(1) La(1) O(2) 67.56(11) yes 3_665 .
O(1) La(1) O(2) 121.98(10) yes 3_665 2_655
O(1) La(1) O(2) 49.10(10) yes 3_665 3_665
O(1) La(1) O(4) 83.20(12) yes 3_665 4_654
O(1) La(1) O(4) 130.07(15) yes 3_665 5_554
O(1) La(1) O(4) 141.93(10) yes 3_665 6_664
O(2) La(1) O(2) 113.89(12) yes . 2_655
O(2) La(1) O(2) 113.93(11) yes . 3_665
O(2) La(1) O(4) 80.99(12) yes . 4_654
O(2) La(1) O(4) 153.73(11) yes . 5_554
O(2) La(1) O(4) 75.49(12) yes . 6_664
O(2) La(1) O(2) 113.92(11) yes 2_655 3_665
O(2) La(1) O(4) 153.73(10) yes 2_655 4_654
O(2) La(1) O(4) 75.50(13) yes 2_655 5_554
O(2) La(1) O(4) 80.97(12) yes 2_655 6_664
O(2) La(1) O(4) 75.53(14) yes 3_665 4_654
O(2) La(1) O(4) 81.01(14) yes 3_665 5_554
O(2) La(1) O(4) 153.75(13) yes 3_665 6_664
O(4) La(1) O(4) 82.31(12) yes 4_654 5_554
O(4) La(1) O(4) 82.29(15) yes 4_654 6_664
O(4) La(1) O(4) 82.29(14) yes 5_554 6_664
O(3) Cu(1) N(1) 85.39(12) yes . .
O(3) Cu(1) N(1) 94.61(12) yes . 7_666
O(3) Cu(1) N(1) 94.61(12) yes 7_666 .
O(3) Cu(1) N(1) 85.39(12) yes 7_666 7_666
N(1) Cu(1) N(1) 180.0(2) yes . 7_666
La(1) O(1) C(1) 100.1(2) yes . .
La(1) O(2) C(1) 88.3(2) yes . .
Cu(1) O(3) C(4) 115.1(2) yes . .
La(1) O(4) C(4) 151.7(3) yes 4_655 .
Cu(1) N(1) C(2) 109.7(2) yes . .
Cu(1) N(1) C(3) 108.0(2) yes . .
C(2) N(1) C(3) 113.3(4) yes . .
O(1) C(1) O(2) 122.5(4) yes . .
O(1) C(1) C(2) 117.9(4) yes . .
O(2) C(1) C(2) 119.6(3) yes . .
N(1) C(2) C(1) 110.5(2) yes . .
N(1) C(3) C(4) 112.7(3) yes . .
O(3) C(4) O(4) 124.3(3) yes . .
O(3) C(4) C(3) 118.2(4) yes . .
O(4) C(4) C(3) 117.5(3) yes . .
Cu(1) N(1) H(1) 108.6 no . .
C(2) N(1) H(1) 108.6 no . .
C(3) N(1) H(1) 108.6 no . .
N(1) C(2) H(2) 109.5 no . .
N(1) C(2) H(3) 109.5 no . .
C(1) C(2) H(2) 109.5 no . .
C(1) C(2) H(3) 109.6 no . .
H(2) C(2) H(3) 108.1 no . .
N(1) C(3) H(4) 109.1 no . .
N(1) C(3) H(5) 109.0 no . .
C(4) C(3) H(4) 109.1 no . .
C(4) C(3) H(5) 109.1 no . .
H(4) C(3) H(5) 107.8 no . .

loop_
_geom_bond_atom_site_label_1
_geom_bond_atom_site_label_2
_geom_bond_distance
_geom_bond_publ_flag
_geom_bond_site_symmetry_2
La(1) O(1) 2.508(3) yes .
La(1) O(1) 2.507(2) yes 2_655
La(1) O(1) 2.507(3) yes 3_665
La(1) O(2) 2.765(3) yes .
La(1) O(2) 2.765(3) yes 2_655
La(1) O(2) 2.764(5) yes 3_665
La(1) O(4) 2.449(4) yes 4_654
La(1) O(4) 2.449(3) yes 5_554
La(1) O(4) 2.450(4) yes 6_664
Cu(1) O(3) 1.957(3) yes .
Cu(1) O(3) 1.957(3) yes 7_666
Cu(1) N(1) 2.015(3) yes .
Cu(1) N(1) 2.015(3) yes 7_666
O(1) C(1) 1.262(4) yes .
O(2) C(1) 1.250(5) yes .
O(3) C(4) 1.261(5) yes .
O(4) C(4) 1.233(6) yes .
N(1) C(2) 1.478(5) yes .
N(1) C(3) 1.475(6) yes .
C(1) C(2) 1.525(6) yes .
C(3) C(4) 1.517(5) yes .
N(1) H(1) 0.910 no .
C(2) H(2) 0.970 no .
C(2) H(3) 0.970 no .
C(3) H(4) 0.970 no .
C(3) H(5) 0.970 no .

loop_
_geom_contact_atom_site_label_1
_geom_contact_atom_site_label_2
_geom_contact_distance
_geom_contact_site_symmetry_2
O(2) O(5) 3.425(8) 3_665
O(2) O(6) 3.262(15) 3_665
O(2) N(1) 2.980(5) 9_656
O(3) O(5) 3.146(6) 5_555
O(4) O(1) 3.291(4) 6_665
O(4) O(2) 3.202(4) 6_665
O(4) O(5) 3.340(10) 5_555
O(4) C(1) 3.480(5) 6_665
O(5) O(2) 3.425(3) 2_655
O(5) O(2) 3.425(4) 11_655
O(5) O(3) 3.146(7) 5_554
O(5) O(3) 3.146(8) 8_556
O(5) O(4) 3.340(9) 5_554
O(5) O(4) 3.340(10) 8_556
O(5) O(6) 3.47(2) .
O(5) O(6) 3.47(2) 10_555
O(5) C(4) 3.537(9) 5_554
O(5) C(4) 3.537(10) 8_556
O(6) O(2) 3.26(3) 2_655
O(6) O(5) 3.47(2) .
O(6) O(6) 2.596(19) 12_555
O(6) N(1) 3.191(15) 7_666
O(6) C(2) 3.382(15) 7_666
O(6) C(3) 3.337(15) 7_666
N(1) O(2) 2.980(6) 8_566
N(1) O(6) 3.191(15) 7_666
C(2) O(6) 3.382(15) 7_666
C(3) O(6) 3.337(15) 7_666
C(4) O(5) 3.537(9) 5_555
O(2) H(1) 2.135 9_656
O(2) H(4) 3.414 9_656
O(5) H(3) 3.064 2_655
O(5) H(3) 3.064 11_655
O(6) H(1) 2.660 7_666
O(6) H(2) 3.528 2_655
O(6) H(2) 2.926 7_666
O(6) H(3) 3.363 2_655
O(6) H(3) 3.490 7_666
O(6) H(4) 3.471 6_664
O(6) H(4) 2.773 7_666
O(6) H(5) 3.546 7_666
N(1) H(2) 3.449 8_566
C(1) H(1) 2.911 9_656
C(2) H(1) 3.278 9_656
C(2) H(2) 3.428 8_566
C(3) H(4) 3.474 12_556
H(1) O(2) 2.135 8_566
H(1) O(6) 2.660 7_666
H(1) C(1) 2.911 8_566
H(1) C(2) 3.278 8_566
H(1) H(2) 2.804 8_566
H(1) H(3) 3.595 8_566
H(1) H(4) 3.567 12_556
H(2) O(6) 3.528 3_665
H(2) O(6) 2.926 7_666
H(2) N(1) 3.449 9_656
H(2) C(2) 3.428 9_656
H(2) H(1) 2.804 9_656
H(2) H(3) 2.690 9_656
H(3) O(5) 3.064 3_665
H(3) O(6) 3.363 3_665
H(3) O(6) 3.490 7_666
H(3) H(1) 3.595 9_656
H(3) H(2) 2.690 8_566
H(4) O(2) 3.414 8_566
H(4) O(6) 3.471 6_665
H(4) O(6) 2.773 7_666
H(4) C(3) 3.474 12_556
H(4) H(1) 3.567 12_556
H(4) H(4) 2.626 12_556
H(5) O(6) 3.546 7_666

loop_
_geom_torsion_atom_site_label_1
_geom_torsion_atom_site_label_2
_geom_torsion_atom_site_label_3
_geom_torsion_atom_site_label_4
_geom_torsion
_geom_torsion_site_symmetry_1
_geom_torsion_site_symmetry_3
_geom_torsion_site_symmetry_4
O(1) La(1) O(1) C(1) 68.2(2) . 2_655 2_655
O(1) La(1) O(1) C(1) 149.5(3) 2_655 . .
O(1) La(1) O(1) C(1) 149.5(2) . 3_665 3_665
O(1) La(1) O(1) C(1) 68.2(3) 3_665 . .
O(1) La(1) O(2) C(1) 0.9(2) . . .
O(2) La(1) O(1) C(1) -0.9(2) . . .
O(1) La(1) O(2) C(1) -95.0(2) . 2_655 2_655
O(2) La(1) O(1) C(1) -160.6(3) 2_655 . .
O(1) La(1) O(2) C(1) -34.0(2) . 3_665 3_665
O(2) La(1) O(1) C(1) 94.3(3) 3_665 . .
O(1) La(1) O(4) C(4) -67.2(6) . 4_654 4_654
O(4) La(1) O(1) C(1) -3.7(3) 4_654 . .
O(1) La(1) O(4) C(4) 158.8(7) . 5_554 5_554
O(4) La(1) O(1) C(1) -145.8(3) 5_554 . .
O(1) La(1) O(4) C(4) -137.6(7) . 6_664 6_664
O(4) La(1) O(1) C(1) -77.6(3) 6_664 . .
O(1) La(1) O(1) C(1) 68.3(2) 2_655 3_665 3_665
O(1) La(1) O(1) C(1) 149.5(2) 3_665 2_655 2_655
O(1) La(1) O(2) C(1) -34.0(3) 2_655 . .
O(2) La(1) O(1) C(1) 94.3(2) . 2_655 2_655
O(1) La(1) O(2) C(1) 0.9(2) 2_655 2_655 2_655
O(2) La(1) O(1) C(1) -0.9(2) 2_655 2_655 2_655
O(1) La(1) O(2) C(1) -95.0(2) 2_655 3_665 3_665
O(2) La(1) O(1) C(1) -160.6(2) 3_665 2_655 2_655
O(1) La(1) O(4) C(4) 158.8(5) 2_655 4_654 4_654
O(4) La(1) O(1) C(1) -145.8(2) 4_654 2_655 2_655
O(1) La(1) O(4) C(4) -137.6(8) 2_655 5_554 5_554
O(4) La(1) O(1) C(1) -77.6(2) 5_554 2_655 2_655
O(1) La(1) O(4) C(4) -67.3(8) 2_655 6_664 6_664
O(4) La(1) O(1) C(1) -3.7(3) 6_664 2_655 2_655
O(1) La(1) O(2) C(1) -95.0(3) 3_665 . .
O(2) La(1) O(1) C(1) -160.6(2) . 3_665 3_665
O(1) La(1) O(2) C(1) -34.1(3) 3_665 2_655 2_655
O(2) La(1) O(1) C(1) 94.4(2) 2_655 3_665 3_665
O(1) La(1) O(2) C(1) 0.9(2) 3_665 3_665 3_665
O(2) La(1) O(1) C(1) -0.9(2) 3_665 3_665 3_665
O(1) La(1) O(4) C(4) -137.6(6) 3_665 4_654 4_654
O(4) La(1) O(1) C(1) -77.6(2) 4_654 3_665 3_665
O(1) La(1) O(4) C(4) -67.2(8) 3_665 5_554 5_554
O(4) La(1) O(1) C(1) -3.7(2) 5_554 3_665 3_665
O(1) La(1) O(4) C(4) 158.8(6) 3_665 6_664 6_664
O(4) La(1) O(1) C(1) -145.8(2) 6_664 3_665 3_665
O(2) La(1) O(2) C(1) -111.6(2) . 2_655 2_655
O(2) La(1) O(2) C(1) 21.4(3) 2_655 . .
O(2) La(1) O(2) C(1) 21.4(2) . 3_665 3_665
O(2) La(1) O(2) C(1) -111.6(3) 3_665 . .
O(2) La(1) O(4) C(4) -69.4(6) . 4_654 4_654
O(4) La(1) O(2) C(1) 178.7(3) 4_654 . .
O(2) La(1) O(4) C(4) 58.1(10) . 5_554 5_554
O(4) La(1) O(2) C(1) 127.6(3) 5_554 . .
O(2) La(1) O(4) C(4) 172.9(7) . 6_664 6_664
O(4) La(1) O(2) C(1) 94.4(3) 6_664 . .
O(2) La(1) O(2) C(1) -111.6(2) 2_655 3_665 3_665
O(2) La(1) O(2) C(1) 21.4(2) 3_665 2_655 2_655
O(2) La(1) O(4) C(4) 57.9(7) 2_655 4_654 4_654
O(4) La(1) O(2) C(1) 127.7(3) 4_654 2_655 2_655
O(2) La(1) O(4) C(4) 173.0(9) 2_655 5_554 5_554
O(4) La(1) O(2) C(1) 94.4(2) 5_554 2_655 2_655
O(2) La(1) O(4) C(4) -69.4(7) 2_655 6_664 6_664
O(4) La(1) O(2) C(1) 178.7(2) 6_664 2_655 2_655
O(2) La(1) O(4) C(4) 172.9(6) 3_665 4_654 4_654
O(4) La(1) O(2) C(1) 94.4(2) 4_654 3_665 3_665
O(2) La(1) O(4) C(4) -69.3(8) 3_665 5_554 5_554
O(4) La(1) O(2) C(1) 178.7(2) 5_554 3_665 3_665
O(2) La(1) O(4) C(4) 57.9(8) 3_665 6_664 6_664
O(4) La(1) O(2) C(1) 127.6(2) 6_664 3_665 3_665
O(4) La(1) O(4) C(4) 7.1(8) 4_654 5_554 5_554
O(4) La(1) O(4) C(4) 90.3(6) 5_554 4_654 4_654
O(4) La(1) O(4) C(4) 90.3(7) 4_654 6_664 6_664
O(4) La(1) O(4) C(4) 7.1(6) 6_664 4_654 4_654
O(4) La(1) O(4) C(4) 7.1(7) 5_554 6_664 6_664
O(4) La(1) O(4) C(4) 90.3(8) 6_664 5_554 5_554
O(3) Cu(1) N(1) C(2) 131.1(3) . . .
O(3) Cu(1) N(1) C(3) 7.2(3) . . .
N(1) Cu(1) O(3) C(4) -6.3(3) . . .
O(3) Cu(1) N(1) C(2) 48.9(3) . 7_666 7_666
O(3) Cu(1) N(1) C(3) 172.8(3) . 7_666 7_666
N(1) Cu(1) O(3) C(4) 173.7(3) 7_666 . .
O(3) Cu(1) N(1) C(2) -48.9(3) 7_666 . .
O(3) Cu(1) N(1) C(3) -172.8(3) 7_666 . .
N(1) Cu(1) O(3) C(4) -173.7(3) . 7_666 7_666
O(3) Cu(1) N(1) C(2) -131.1(3) 7_666 7_666 7_666
O(3) Cu(1) N(1) C(3) -7.2(3) 7_666 7_666 7_666
N(1) Cu(1) O(3) C(4) 6.3(3) 7_666 7_666 7_666
La(1) O(1) C(1) O(2) 1.8(5) . . .
La(1) O(1) C(1) C(2) 179.3(3) . . .
La(1) O(2) C(1) O(1) -1.6(5) . . .
La(1) O(2) C(1) C(2) -179.1(4) . . .
Cu(1) O(3) C(4) O(4) -176.4(4) . . .
Cu(1) O(3) C(4) C(3) 3.6(6) . . .
La(1) O(4) C(4) O(3) 147.3(5) 4_655 . .
La(1) O(4) C(4) C(3) -32.6(10) 4_655 . .
Cu(1) N(1) C(2) C(1) -41.4(4) . . .
Cu(1) N(1) C(3) C(4) -7.2(5) . . .
C(2) N(1) C(3) C(4) -128.9(4) . . .
C(3) N(1) C(2) C(1) 79.3(4) . . .
O(1) C(1) C(2) N(1) 6.5(6) . . .
O(2) C(1) C(2) N(1) -175.9(4) . . .
N(1) C(3) C(4) O(3) 2.8(7) . . .
N(1) C(3) C(4) O(4) -177.2(5) . . .
